data_4309381
loop_
_publ_author_name
'Andrea Armstrong'
'Tristram Chivers'
'Heikki M. Tuononen'
'Masood Parvez'

_publ_contact_author_address
; Department of Chemistry
  University of Calgary
  Calgary Alberta T2N 1N4
  Canada
;
_publ_contact_author_email chivers@ucalgary.ca
_publ_contact_author_fax '001 403 289 9488'
_publ_contact_author_name 'Dr Tristram Chivers'
_publ_contact_author_phone '001 403 220 5741'
_publ_section_title
;
Synthesis and Structures of Aluminum and Magnesium Complexes of
Tetraimidophosphates and Trisamidothiophosphates: EPR and DFT
Investigations of the Persistent Neutral Radicals
{Me2Al[(\m-NR)(\m-NtBu)P(\m-NtBu)2]Li(THF)2}. (R = SiMe3,tBu)
;
_journal_name_full 'Inorganic Chemistry'
_journal_page_first 5778
_journal_page_last 5788
_journal_paper_doi 10.1021/ic050689e
_journal_volume 44
_journal_year 2005
_chemical_formula_sum 'C25 H59 Al Li N4 O2 P Si'
_chemical_formula_weight 540.74
_chemical_name_systematic
;
 ?
;
_space_group_IT_number 14
_symmetry_cell_setting monoclinic
_symmetry_space_group_name_Hall '-P 2ybc'
_symmetry_space_group_name_H-M 'P 1 21/c 1'
_atom_sites_solution_hydrogens geom
_atom_sites_solution_primary direct
_atom_sites_solution_secondary difmap
_audit_creation_method 'manual editing of SHELXL template'
_cell_angle_alpha 90.00
_cell_angle_beta 91.152(12)
_cell_angle_gamma 90.00
_cell_formula_units_Z 4
_cell_length_a 10.222(2)
_cell_length_b 17.632(4)
_cell_length_c 18.982(4)
_cell_measurement_reflns_used 14750
_cell_measurement_temperature 173(2)
_cell_measurement_theta_max 27.5
_cell_measurement_theta_min 3.2
_cell_volume 3420.5(13)
_computing_cell_refinement 'HKL Scalepack (Otwinowski & Minor 1997)'
_computing_data_collection 'Collect (Nonius BV, 1997-2000)'
_computing_data_reduction ' HKL Denzo and Scalepack (Otwinowski & Minor 1997)'
_computing_molecular_graphics 'Diamond 2.1 (Brandenburg, 2000)'
_computing_publication_material 'Diamond 2.1 (Brandenburg, 2000)'
_computing_structure_refinement 'SHELXL-97 (Sheldrick, 1997)'
_computing_structure_solution 'SHELXL-97 (Sheldrick, 1997)'
_diffrn_ambient_temperature 173(2)
_diffrn_measured_fraction_theta_full 0.994
_diffrn_measured_fraction_theta_max 0.994
_diffrn_measurement_device_type 'KappaCCD (Nonius, FR540C)'
_diffrn_measurement_method 'CCD rotation images, thick slices'
_diffrn_radiation_monochromator graphite
_diffrn_radiation_source 'fine-focus sealed tube'
_diffrn_radiation_type MoK\a
_diffrn_radiation_wavelength 0.71073
_diffrn_reflns_av_R_equivalents 0.0588
_diffrn_reflns_av_sigmaI/netI 0.0879
_diffrn_reflns_limit_h_max 13
_diffrn_reflns_limit_h_min -13
_diffrn_reflns_limit_k_max 22
_diffrn_reflns_limit_k_min -22
_diffrn_reflns_limit_l_max 24
_diffrn_reflns_limit_l_min -24
_diffrn_reflns_number 14750
_diffrn_reflns_theta_full 27.49
_diffrn_reflns_theta_max 27.49
_diffrn_reflns_theta_min 3.25
_diffrn_standards_decay_% 'no decay'
_exptl_absorpt_coefficient_mu 0.166
_exptl_absorpt_correction_T_max 0.9676
_exptl_absorpt_correction_T_min 0.9613
_exptl_absorpt_correction_type multi-scan
_exptl_crystal_colour blue
_exptl_crystal_density_diffrn 1.050
_exptl_crystal_density_method 'not measured'
_exptl_crystal_description block
_exptl_crystal_F_000 1192
_exptl_crystal_size_max 0.24
_exptl_crystal_size_mid 0.24
_exptl_crystal_size_min 0.20
_refine_diff_density_max 0.563
_refine_diff_density_min -0.877
_refine_diff_density_rms 0.064
_refine_ls_extinction_coef 0.016(3)
_refine_ls_extinction_expression Fc^*^=kFc[1+0.001xFc^2^\l^3^/sin(2\q)]^-1/4^
_refine_ls_extinction_method SHELXL
_refine_ls_goodness_of_fit_ref 1.044
_refine_ls_hydrogen_treatment mixed
_refine_ls_matrix_type full
_refine_ls_number_parameters 394
_refine_ls_number_reflns 7804
_refine_ls_number_restraints 28
_refine_ls_restrained_S_all 1.049
_refine_ls_R_factor_all 0.1644
_refine_ls_R_factor_gt 0.0795
_refine_ls_shift/su_max 0.023
_refine_ls_shift/su_mean 0.002
_refine_ls_structure_factor_coef Fsqd
_refine_ls_weighting_details 'calc w=1/[\s^2^(Fo^2^)+(0.1302P)^2^+2.0375P] where P=(Fo^2^+2Fc^2^)/3'
_refine_ls_weighting_scheme calc
_refine_ls_wR_factor_gt 0.2089
_refine_ls_wR_factor_ref 0.2749
_reflns_number_gt 3772
_reflns_number_total 7804
_reflns_threshold_expression >2sigma(I)
_cod_data_source_file ic050689esi20050503_114345_2.cif
_cod_data_source_block Compound9a2THF
_cod_depositor_comments
;
The following automatic conversions were performed:
'_symmetry_cell_setting' value 'Monoclinic' changed to 'monoclinic'
according to '/home/saulius/struct/CIF-dictionaries/cif_core.dic'
dictionary named 'cif_core.dic' version 2.4.1 from 2010-06-29.

Automatic conversion script
Id: cif_fix_enum 1527 2010-12-29 10:47:43Z saulius 
;
_cod_database_code 4309381

loop_
_symmetry_equiv_pos_as_xyz
'x, y, z'
'-x, y+1/2, -z+1/2'
'-x, -y, -z'
'x, -y-1/2, z-1/2'

loop_
_atom_site_label
_atom_site_type_symbol
_atom_site_fract_x
_atom_site_fract_y
_atom_site_fract_z
_atom_site_U_iso_or_equiv
_atom_site_adp_type
_atom_site_occupancy
_atom_site_symmetry_multiplicity
_atom_site_calc_flag
_atom_site_refinement_flags
_atom_site_disorder_assembly
_atom_site_disorder_group
P1 P 0.73422(10) 0.13461(5) 0.32135(4) 0.0481(3) Uani 1 1 d . A .
Si1C Si 0.47401(15) 0.14756(11) 0.24820(8) 0.0628(5) Uani 0.71 1 d P . .
Si2C Si 0.9218(2) 0.01226(12) 0.33788(12) 0.0910(7) Uani 0.71 1 d P . .
Al1 Al 0.65157(18) 0.00410(8) 0.27466(7) 0.0866(6) Uani 1 1 d . . .
O1 O 1.0319(2) 0.26084(16) 0.43828(12) 0.0603(7) Uani 1 1 d D . .
O2 O 0.7953(4) 0.35582(16) 0.40951(16) 0.0801(10) Uani 1 1 d D . .
N1 N 0.6007(3) 0.1088(2) 0.27816(15) 0.0626(10) Uani 1 1 d . . .
N2 N 0.7928(4) 0.04838(17) 0.32522(16) 0.0604(9) Uani 1 1 d . . .
N3 N 0.7051(3) 0.17163(17) 0.40278(14) 0.0428(7) Uani 1 1 d . . .
H3 H 0.669(4) 0.208(2) 0.394(2) 0.051 Uiso 1 1 d . . .
N4 N 0.8192(3) 0.20417(16) 0.29594(14) 0.0478(7) Uani 1 1 d . . .
C1 C 0.6845(7) -0.0353(3) 0.1789(3) 0.110(2) Uani 1 1 d . . .
H1A H 0.6035 -0.0568 0.1589 0.165 Uiso 1 1 calc R . .
H1B H 0.7519 -0.0747 0.1816 0.165 Uiso 1 1 calc R . .
H1C H 0.7143 0.0062 0.1489 0.165 Uiso 1 1 calc R . .
C2 C 0.5447(7) -0.0708(3) 0.3277(3) 0.121(3) Uani 1 1 d . . .
H2A H 0.4747 -0.0906 0.2968 0.182 Uiso 1 1 calc R . .
H2B H 0.5062 -0.0458 0.3685 0.182 Uiso 1 1 calc R . .
H2C H 0.6007 -0.1127 0.3439 0.182 Uiso 1 1 calc R . .
C3 C 0.3364(5) 0.0961(5) 0.2651(3) 0.133(3) Uani 1 1 d . . .
H3A H 0.2595 0.1225 0.2457 0.159 Uiso 1 1 calc R . .
H3B H 0.3276 0.0903 0.3162 0.159 Uiso 1 1 calc R . .
H3C H 0.3433 0.0459 0.2432 0.159 Uiso 1 1 calc R . .
C4 C 0.4754(5) 0.1650(4) 0.1575(3) 0.116(2) Uani 1 1 d . . .
H4A H 0.3931 0.1893 0.1428 0.140 Uiso 1 1 calc R . .
H4B H 0.4851 0.1169 0.1322 0.140 Uiso 1 1 calc R . .
H4C H 0.5489 0.1985 0.1467 0.140 Uiso 1 1 calc R . .
C5 C 0.4507(5) 0.2406(3) 0.2874(3) 0.0766(13) Uani 1 1 d . . .
H5A H 0.3707 0.2636 0.2678 0.092 Uiso 1 1 calc R . .
H5B H 0.5258 0.2730 0.2771 0.092 Uiso 1 1 calc R . .
H5C H 0.4431 0.2353 0.3386 0.092 Uiso 1 1 calc R . .
C6 C 1.0097(6) -0.0026(4) 0.2701(4) 0.120(2) Uani 1 1 d . . .
H6A H 1.0924 -0.0265 0.2849 0.144 Uiso 1 1 calc R . .
H6B H 1.0279 0.0457 0.2468 0.144 Uiso 1 1 calc R . .
H6C H 0.9626 -0.0362 0.2372 0.144 Uiso 1 1 calc R . .
C7 C 0.9114(7) -0.0655(3) 0.3825(3) 0.119(3) Uani 1 1 d . . .
H7A H 0.9988 -0.0874 0.3892 0.143 Uiso 1 1 calc R . .
H7B H 0.8551 -0.1015 0.3568 0.143 Uiso 1 1 calc R . .
H7C H 0.8738 -0.0547 0.4285 0.143 Uiso 1 1 calc R . .
C8 C 1.0222(4) 0.0700(3) 0.3923(2) 0.0721(12) Uani 1 1 d . . .
H8A H 1.1073 0.0454 0.3998 0.087 Uiso 1 1 calc R . .
H8B H 0.9803 0.0774 0.4378 0.087 Uiso 1 1 calc R . .
H8C H 1.0348 0.1193 0.3696 0.087 Uiso 1 1 calc R . .
C9 C 0.6389(4) 0.1372(2) 0.46434(16) 0.0455(8) Uani 1 1 d . A .
C10 C 0.5063(4) 0.1041(3) 0.44605(19) 0.0596(10) Uani 1 1 d . . .
H10A H 0.4688 0.0815 0.4883 0.071 Uiso 1 1 calc R A .
H10B H 0.5157 0.0649 0.4098 0.071 Uiso 1 1 calc R . .
H10C H 0.4484 0.1443 0.4282 0.071 Uiso 1 1 calc R . .
C11 C 0.7238(5) 0.0761(3) 0.4974(2) 0.0771(14) Uani 1 1 d . . .
H11A H 0.6789 0.0539 0.5376 0.093 Uiso 1 1 calc R A .
H11B H 0.8071 0.0982 0.5135 0.093 Uiso 1 1 calc R . .
H11C H 0.7405 0.0365 0.4624 0.093 Uiso 1 1 calc R . .
C12 C 0.6205(5) 0.2008(2) 0.51694(19) 0.0643(11) Uani 1 1 d . . .
H12A H 0.5784 0.1809 0.5590 0.077 Uiso 1 1 calc R A .
H12B H 0.5654 0.2405 0.4956 0.077 Uiso 1 1 calc R . .
H12C H 0.7060 0.2223 0.5302 0.077 Uiso 1 1 calc R . .
C13 C 0.8669(4) 0.2230(2) 0.22454(16) 0.0482(9) Uani 1 1 d . A .
C14 C 0.8438(5) 0.1602(2) 0.16957(18) 0.0650(12) Uani 1 1 d . . .
H14A H 0.8779 0.1766 0.1241 0.078 Uiso 1 1 calc R A .
H14B H 0.7498 0.1502 0.1646 0.078 Uiso 1 1 calc R . .
H14C H 0.8890 0.1139 0.1849 0.078 Uiso 1 1 calc R . .
C15 C 0.7968(5) 0.2951(2) 0.1989(2) 0.0695(12) Uani 1 1 d . . .
H15A H 0.8272 0.3084 0.1519 0.083 Uiso 1 1 calc R A .
H15B H 0.8161 0.3368 0.2316 0.083 Uiso 1 1 calc R . .
H15C H 0.7021 0.2861 0.1968 0.083 Uiso 1 1 calc R . .
C16 C 1.0117(4) 0.2407(3) 0.2320(2) 0.0728(13) Uani 1 1 d . . .
H16A H 1.0464 0.2533 0.1857 0.087 Uiso 1 1 calc R A .
H16B H 1.0580 0.1964 0.2512 0.087 Uiso 1 1 calc R . .
H16C H 1.0242 0.2839 0.2639 0.087 Uiso 1 1 calc R . .
C17 C 1.0425(14) 0.2478(14) 0.5120(4) 0.131(8) Uani 0.61(2) 1 d PD A 1
H17A H 1.0434 0.1927 0.5220 0.158 Uiso 0.61(2) 1 calc PR A 1
H17B H 0.9674 0.2708 0.5363 0.158 Uiso 0.61(2) 1 calc PR A 1
C18 C 1.1699(12) 0.2841(11) 0.5374(4) 0.088(5) Uani 0.61(2) 1 d PD A 1
H18A H 1.1523 0.3304 0.5651 0.106 Uiso 0.61(2) 1 calc PR A 1
H18B H 1.2209 0.2483 0.5674 0.106 Uiso 0.61(2) 1 calc PR A 1
C19 C 1.2413(9) 0.3027(11) 0.4740(7) 0.084(7) Uani 0.61(2) 1 d PD A 1
H19A H 1.2725 0.3558 0.4761 0.100 Uiso 0.61(2) 1 calc PR A 1
H19B H 1.3180 0.2689 0.4695 0.100 Uiso 0.61(2) 1 calc PR A 1
C20 C 1.1516(9) 0.2925(13) 0.4146(5) 0.152(10) Uani 0.61(2) 1 d PD A 1
H20A H 1.1343 0.3420 0.3916 0.183 Uiso 0.61(2) 1 calc PR A 1
H20B H 1.1912 0.2584 0.3796 0.183 Uiso 0.61(2) 1 calc PR A 1
C17' C 1.0639(14) 0.2316(9) 0.5064(5) 0.048(4) Uani 0.39(2) 1 d PD A 2
H17C H 1.0349 0.1782 0.5097 0.058 Uiso 0.39(2) 1 calc PR A 2
H17D H 1.0181 0.2613 0.5427 0.058 Uiso 0.39(2) 1 calc PR A 2
C18' C 1.2044(14) 0.2361(16) 0.5190(11) 0.088(6) Uani 0.39(2) 1 d PD A 2
H18C H 1.2483 0.1880 0.5065 0.106 Uiso 0.39(2) 1 calc PR A 2
H18D H 1.2255 0.2488 0.5687 0.106 Uiso 0.39(2) 1 calc PR A 2
C19' C 1.2449(15) 0.3040(16) 0.4667(16) 0.120(14) Uani 0.39(2) 1 d PD A 2
H19C H 1.3385 0.3024 0.4544 0.145 Uiso 0.39(2) 1 calc PR A 2
H19D H 1.2220 0.3547 0.4852 0.145 Uiso 0.39(2) 1 calc PR A 2
C20' C 1.1513(10) 0.2781(17) 0.4037(9) 0.159(15) Uani 0.39(2) 1 d PD A 2
H20C H 1.1386 0.3194 0.3689 0.191 Uiso 0.39(2) 1 calc PR A 2
H20D H 1.1864 0.2329 0.3796 0.191 Uiso 0.39(2) 1 calc PR A 2
C21 C 0.729(3) 0.4093(10) 0.3658(7) 0.117(10) Uani 0.372(18) 1 d PD A 1
H21A H 0.6436 0.3880 0.3497 0.141 Uiso 0.372(18) 1 calc PR A 1
H21B H 0.7813 0.4201 0.3238 0.141 Uiso 0.372(18) 1 calc PR A 1
C22 C 0.707(5) 0.4790(13) 0.4046(14) 0.161(16) Uani 0.372(18) 1 d PD A 1
H22A H 0.6123 0.4894 0.4083 0.193 Uiso 0.372(18) 1 calc PR A 1
H22B H 0.7489 0.5224 0.3808 0.193 Uiso 0.372(18) 1 calc PR A 1
C23 C 0.769(4) 0.4661(9) 0.4774(8) 0.129(12) Uani 0.372(18) 1 d PD A 1
H23A H 0.8450 0.5002 0.4850 0.155 Uiso 0.372(18) 1 calc PR A 1
H23B H 0.7048 0.4757 0.5146 0.155 Uiso 0.372(18) 1 calc PR A 1
C24 C 0.810(3) 0.3878(9) 0.4783(5) 0.125(11) Uani 0.372(18) 1 d PD A 1
H24A H 0.9030 0.3845 0.4941 0.150 Uiso 0.372(18) 1 calc PR A 1
H24B H 0.7568 0.3589 0.5120 0.150 Uiso 0.372(18) 1 calc PR A 1
C21' C 0.8821(11) 0.4159(6) 0.4308(17) 0.212(12) Uani 0.628(18) 1 d PD A 2
H21C H 0.9226 0.4036 0.4772 0.255 Uiso 0.628(18) 1 calc PR A 2
H21D H 0.9529 0.4207 0.3962 0.255 Uiso 0.628(18) 1 calc PR A 2
C22' C 0.8145(19) 0.4848(7) 0.435(2) 0.198(11) Uani 0.628(18) 1 d PD A 2
H22C H 0.8213 0.5148 0.3914 0.238 Uiso 0.628(18) 1 calc PR A 2
H22D H 0.8466 0.5156 0.4757 0.238 Uiso 0.628(18) 1 calc PR A 2
C23' C 0.6625(19) 0.4545(11) 0.4472(16) 0.214(12) Uani 0.628(18) 1 d PD A 2
H23C H 0.6477 0.4375 0.4961 0.256 Uiso 0.628(18) 1 calc PR A 2
H23D H 0.5959 0.4926 0.4329 0.256 Uiso 0.628(18) 1 calc PR A 2
C24' C 0.6708(7) 0.3873(6) 0.3942(10) 0.121(5) Uani 0.628(18) 1 d PD A 2
H24C H 0.6005 0.3499 0.4021 0.146 Uiso 0.628(18) 1 calc PR A 2
H24D H 0.6647 0.4055 0.3449 0.146 Uiso 0.628(18) 1 calc PR A 2
Li1 Li 0.8637(7) 0.2527(4) 0.3866(3) 0.0585(16) Uani 1 1 d . A .

loop_
_atom_site_aniso_label
_atom_site_aniso_U_11
_atom_site_aniso_U_22
_atom_site_aniso_U_33
_atom_site_aniso_U_23
_atom_site_aniso_U_13
_atom_site_aniso_U_12
P1 0.0647(7) 0.0459(6) 0.0340(5) -0.0037(4) 0.0096(4) -0.0163(4)
Si1C 0.0473(9) 0.0862(12) 0.0544(9) 0.0109(8) -0.0093(7) -0.0022(8)
Si2C 0.1102(17) 0.0762(13) 0.0878(14) 0.0148(11) 0.0277(12) 0.0352(12)
Al1 0.1367(14) 0.0731(10) 0.0515(7) -0.0248(7) 0.0363(8) -0.0550(9)
O1 0.0583(17) 0.0714(18) 0.0509(14) 0.0019(13) -0.0046(12) -0.0105(14)
O2 0.113(3) 0.0512(18) 0.075(2) -0.0085(15) -0.0098(19) 0.0064(17)
N1 0.075(2) 0.075(2) 0.0379(16) -0.0066(15) 0.0077(15) -0.0319(18)
N2 0.088(3) 0.0388(17) 0.0548(18) -0.0049(14) 0.0230(17) -0.0066(16)
N3 0.0553(19) 0.0385(16) 0.0349(14) 0.0016(12) 0.0068(12) -0.0055(13)
N4 0.0628(19) 0.0459(17) 0.0349(14) 0.0020(13) 0.0081(13) -0.0141(14)
C1 0.163(6) 0.099(4) 0.069(3) -0.039(3) 0.047(3) -0.054(4)
C2 0.198(7) 0.080(4) 0.088(4) -0.029(3) 0.061(4) -0.079(4)
C3 0.046(3) 0.252(9) 0.100(4) 0.014(5) -0.010(3) 0.011(4)
C4 0.074(4) 0.170(6) 0.103(4) 0.069(4) -0.036(3) -0.013(4)
C5 0.063(3) 0.086(3) 0.080(3) 0.017(3) -0.002(2) 0.020(2)
C6 0.085(4) 0.112(5) 0.164(6) 0.052(4) 0.050(4) 0.047(4)
C7 0.159(6) 0.116(5) 0.082(3) 0.026(3) 0.014(4) 0.093(5)
C8 0.061(3) 0.086(3) 0.068(3) 0.002(2) -0.012(2) 0.017(2)
C9 0.054(2) 0.052(2) 0.0308(15) 0.0019(15) 0.0059(14) -0.0028(17)
C10 0.061(2) 0.074(3) 0.0435(19) -0.0020(19) 0.0097(17) -0.017(2)
C11 0.080(3) 0.087(3) 0.065(3) 0.034(2) 0.018(2) 0.017(3)
C12 0.085(3) 0.069(3) 0.0392(18) -0.0094(19) 0.0161(19) -0.012(2)
C13 0.058(2) 0.053(2) 0.0341(16) 0.0064(15) 0.0086(15) -0.0078(17)
C14 0.094(3) 0.065(3) 0.0370(19) 0.0024(18) 0.0173(19) -0.007(2)
C15 0.089(3) 0.064(3) 0.055(2) 0.013(2) -0.003(2) -0.007(2)
C16 0.059(3) 0.101(4) 0.059(2) 0.013(2) 0.010(2) -0.015(2)
C17 0.103(11) 0.24(2) 0.050(7) 0.004(9) 0.007(7) -0.019(11)
C18 0.072(7) 0.120(11) 0.072(5) -0.006(6) -0.017(5) -0.022(7)
C19 0.047(7) 0.141(17) 0.063(7) -0.026(8) -0.006(5) -0.036(8)
C20 0.103(10) 0.31(2) 0.039(4) 0.031(8) -0.022(5) -0.143(14)
C17' 0.059(8) 0.045(7) 0.041(7) 0.009(5) -0.014(6) -0.015(6)
C18' 0.063(9) 0.103(15) 0.098(12) 0.007(11) -0.020(8) 0.008(9)
C19' 0.13(3) 0.09(2) 0.14(3) 0.024(17) 0.03(2) 0.024(17)
C20' 0.072(15) 0.26(3) 0.15(2) -0.12(2) 0.053(13) -0.040(16)
C21 0.15(2) 0.131(19) 0.067(10) -0.030(10) -0.040(12) 0.078(16)
C22 0.22(4) 0.14(2) 0.115(19) -0.021(17) -0.05(2) 0.10(2)
C23 0.24(4) 0.092(16) 0.059(10) -0.011(9) -0.017(13) -0.011(18)
C24 0.24(3) 0.056(10) 0.076(10) -0.046(8) -0.056(13) 0.037(13)
C21' 0.187(16) 0.058(8) 0.39(3) -0.045(14) -0.055(19) -0.009(8)
C22' 0.28(3) 0.055(7) 0.26(3) -0.059(12) -0.08(3) 0.045(11)
C23' 0.25(3) 0.24(3) 0.15(2) -0.043(18) 0.03(2) 0.14(2)
C24' 0.114(9) 0.067(6) 0.183(15) 0.000(8) 0.012(9) 0.019(6)
Li1 0.066(4) 0.060(4) 0.049(3) 0.000(3) -0.008(3) -0.010(3)

loop_
_atom_type_symbol
_atom_type_description
_atom_type_scat_dispersion_real
_atom_type_scat_dispersion_imag
_atom_type_scat_source
C C 0.0033 0.0016 'International Tables Vol C Tables 4.2.6.8 and 6.1.1.4'
H H 0.0000 0.0000 'International Tables Vol C Tables 4.2.6.8 and 6.1.1.4'
P P 0.1023 0.0942 'International Tables Vol C Tables 4.2.6.8 and 6.1.1.4'
Si Si 0.0817 0.0704 'International Tables Vol C Tables 4.2.6.8 and 6.1.1.4'
Al Al 0.0645 0.0514 'International Tables Vol C Tables 4.2.6.8 and 6.1.1.4'
Li Li -0.0003 0.0001 'International Tables Vol C Tables 4.2.6.8 and 6.1.1.4'
O O 0.0106 0.0060 'International Tables Vol C Tables 4.2.6.8 and 6.1.1.4'
N N 0.0061 0.0033 'International Tables Vol C Tables 4.2.6.8 and 6.1.1.4'

loop_
_geom_angle_atom_site_label_1
_geom_angle_atom_site_label_2
_geom_angle_atom_site_label_3
_geom_angle
_geom_angle_site_symmetry_1
_geom_angle_site_symmetry_3
_geom_angle_publ_flag
N4 P1 N2 122.06(18) . . ?
N4 P1 N1 121.22(17) . . ?
N2 P1 N1 93.71(19) . . ?
N4 P1 N3 94.95(14) . . ?
N2 P1 N3 112.63(16) . . ?
N1 P1 N3 113.51(16) . . ?
N4 P1 Al1 139.27(11) . . ?
N2 P1 Al1 46.28(14) . . ?
N1 P1 Al1 47.44(15) . . ?
N3 P1 Al1 125.78(11) . . ?
N4 P1 Li1 44.65(17) . . ?
N2 P1 Li1 120.7(2) . . ?
N1 P1 Li1 145.4(2) . . ?
N3 P1 Li1 52.73(17) . . ?
Al1 P1 Li1 166.88(16) . . ?
N1 Si1C C3 112.2(3) . . ?
N1 Si1C C4 114.3(2) . . ?
C3 Si1C C4 107.5(3) . . ?
N1 Si1C C5 111.1(2) . . ?
C3 Si1C C5 106.7(3) . . ?
C4 Si1C C5 104.4(3) . . ?
N2 Si2C C6 116.8(3) . . ?
N2 Si2C C7 112.5(3) . . ?
C6 Si2C C7 109.0(3) . . ?
N2 Si2C C8 110.6(2) . . ?
C6 Si2C C8 103.6(3) . . ?
C7 Si2C C8 103.1(3) . . ?
N2 Al1 N1 77.86(15) . . ?
N2 Al1 C1 118.0(2) . . ?
N1 Al1 C1 114.8(2) . . ?
N2 Al1 C2 115.9(2) . . ?
N1 Al1 C2 117.8(2) . . ?
C1 Al1 C2 109.6(2) . . ?
N2 Al1 P1 38.79(11) . . ?
N1 Al1 P1 39.08(10) . . ?
C1 Al1 P1 124.25(17) . . ?
C2 Al1 P1 126.13(16) . . ?
C17 O1 C17' 15.2(15) . . ?
C17 O1 C20 109.0(5) . . ?
C17' O1 C20 104.2(7) . . ?
C17 O1 C20' 116.0(8) . . ?
C17' O1 C20' 108.2(6) . . ?
C20 O1 C20' 13.2(17) . . ?
C17 O1 Li1 121.8(5) . . ?
C17' O1 Li1 127.5(6) . . ?
C20 O1 Li1 128.2(4) . . ?
C20' O1 Li1 122.1(7) . . ?
C24' O2 C21 36.9(11) . . ?
C24' O2 C24 96.4(11) . . ?
C21 O2 C24 108.3(6) . . ?
C24' O2 C21' 108.5(6) . . ?
C21 O2 C21' 87.8(12) . . ?
C24 O2 C21' 52.9(11) . . ?
C24' O2 Li1 129.1(5) . . ?
C21 O2 Li1 130.0(5) . . ?
C24 O2 Li1 121.8(5) . . ?
C21' O2 Li1 121.1(6) . . ?
Si1C N1 P1 137.3(3) . . ?
Si1C N1 Al1 129.2(2) . . ?
P1 N1 Al1 93.5(2) . . ?
Si2C N2 P1 137.0(3) . . ?
Si2C N2 Al1 125.1(2) . . ?
P1 N2 Al1 94.9(2) . . ?
C9 N3 P1 130.0(2) . . ?
C9 N3 Li1 136.5(3) . . ?
P1 N3 Li1 88.8(2) . . ?
C13 N4 P1 129.9(2) . . ?
C13 N4 Li1 128.8(3) . . ?
P1 N4 Li1 100.9(2) . . ?
N3 C9 C10 113.4(3) . . ?
N3 C9 C11 110.5(3) . . ?
C10 C9 C11 108.9(3) . . ?
N3 C9 C12 106.2(3) . . ?
C10 C9 C12 108.4(3) . . ?
C11 C9 C12 109.4(3) . . ?
N4 C13 C16 107.3(3) . . ?
N4 C13 C15 108.4(3) . . ?
C16 C13 C15 107.9(3) . . ?
N4 C13 C14 114.2(3) . . ?
C16 C13 C14 110.4(3) . . ?
C15 C13 C14 108.5(3) . . ?
O1 C17 C18 107.0(6) . . ?
C19 C18 C17 105.8(5) . . ?
C20 C19 C18 107.2(5) . . ?
O1 C20 C19 109.6(6) . . ?
O1 C17' C18' 109.7(8) . . ?
C17' C18' C19' 101.8(9) . . ?
C18' C19' C20' 95.3(12) . . ?
O1 C20' C19' 102.8(11) . . ?
O2 C21 C22 110.0(8) . . ?
C21 C22 C23 105.6(8) . . ?
C24 C23 C22 105.6(8) . . ?
O2 C24 C23 109.9(8) . . ?
C22' C21' O2 110.8(8) . . ?
C21' C22' C23' 101.1(12) . . ?
C24' C23' C22' 95.4(12) . . ?
O2 C24' C23' 103.1(10) . . ?
N4 Li1 O1 130.7(4) . . ?
N4 Li1 O2 120.7(4) . . ?
O1 Li1 O2 97.5(3) . . ?
N4 Li1 N3 71.3(2) . . ?
O1 Li1 N3 128.4(3) . . ?
O2 Li1 N3 107.5(3) . . ?
N4 Li1 P1 34.48(14) . . ?
O1 Li1 P1 133.5(3) . . ?
O2 Li1 P1 128.3(3) . . ?
N3 Li1 P1 38.46(13) . . ?

loop_
_geom_bond_atom_site_label_1
_geom_bond_atom_site_label_2
_geom_bond_distance
_geom_bond_site_symmetry_2
_geom_bond_publ_flag
P1 N4 1.584(3) . ?
P1 N2 1.635(3) . ?
P1 N1 1.643(3) . ?
P1 N3 1.710(3) . ?
P1 Al1 2.6008(16) . ?
P1 Li1 2.748(6) . ?
Si1C N1 1.561(4) . ?
Si1C C3 1.710(7) . ?
Si1C C4 1.749(5) . ?
Si1C C5 1.819(5) . ?
Si2C N2 1.480(4) . ?
Si2C C6 1.605(6) . ?
Si2C C7 1.616(6) . ?
Si2C C8 1.765(5) . ?
Al1 N2 1.887(4) . ?
Al1 N1 1.919(4) . ?
Al1 C1 1.980(5) . ?
Al1 C2 1.999(5) . ?
O1 C17 1.421(5) . ?
O1 C17' 1.424(5) . ?
O1 C20 1.426(4) . ?
O1 C20' 1.430(5) . ?
O1 Li1 1.968(7) . ?
O2 C24' 1.413(5) . ?
O2 C21 1.421(5) . ?
O2 C24 1.428(5) . ?
O2 C21' 1.434(5) . ?
O2 Li1 2.000(8) . ?
N3 C9 1.491(4) . ?
N3 Li1 2.187(7) . ?
N4 C13 1.487(4) . ?
N4 Li1 1.967(7) . ?
C9 C10 1.510(5) . ?
C9 C11 1.512(5) . ?
C9 C12 1.516(5) . ?
C13 C16 1.517(5) . ?
C13 C15 1.534(6) . ?
C13 C14 1.536(5) . ?
C17 C18 1.521(13) . ?
C18 C19 1.457(15) . ?
C19 C20 1.450(12) . ?
C17' C18' 1.453(17) . ?
C18' C19' 1.61(3) . ?
C19' C20' 1.58(3) . ?
C21 C22 1.451(19) . ?
C22 C23 1.53(3) . ?
C23 C24 1.443(18) . ?
C21' C22' 1.402(16) . ?
C22' C23' 1.66(3) . ?
C23' C24' 1.56(2) . ?

loop_
_geom_torsion_atom_site_label_1
_geom_torsion_atom_site_label_2
_geom_torsion_atom_site_label_3
_geom_torsion_atom_site_label_4
_geom_torsion
_geom_torsion_site_symmetry_1
_geom_torsion_site_symmetry_2
_geom_torsion_site_symmetry_3
_geom_torsion_site_symmetry_4
_geom_torsion_publ_flag
N4 P1 Al1 N2 90.9(3) . . . . ?
N1 P1 Al1 N2 -178.5(2) . . . . ?
N3 P1 Al1 N2 -88.1(2) . . . . ?
Li1 P1 Al1 N2 -9.5(7) . . . . ?
N4 P1 Al1 N1 -90.7(2) . . . . ?
N2 P1 Al1 N1 178.5(2) . . . . ?
N3 P1 Al1 N1 90.3(2) . . . . ?
Li1 P1 Al1 N1 169.0(7) . . . . ?
N4 P1 Al1 C1 -2.5(4) . . . . ?
N2 P1 Al1 C1 -93.4(3) . . . . ?
N1 P1 Al1 C1 88.2(3) . . . . ?
N3 P1 Al1 C1 178.5(3) . . . . ?
Li1 P1 Al1 C1 -102.9(7) . . . . ?
N4 P1 Al1 C2 178.3(4) . . . . ?
N2 P1 Al1 C2 87.5(3) . . . . ?
N1 P1 Al1 C2 -91.0(3) . . . . ?
N3 P1 Al1 C2 -0.6(4) . . . . ?
Li1 P1 Al1 C2 78.0(7) . . . . ?
C3 Si1C N1 P1 -136.3(4) . . . . ?
C4 Si1C N1 P1 100.9(4) . . . . ?
C5 Si1C N1 P1 -17.0(4) . . . . ?
C3 Si1C N1 Al1 43.7(4) . . . . ?
C4 Si1C N1 Al1 -79.1(4) . . . . ?
C5 Si1C N1 Al1 163.0(2) . . . . ?
N4 P1 N1 Si1C -49.7(4) . . . . ?
N2 P1 N1 Si1C 178.9(3) . . . . ?
N3 P1 N1 Si1C 62.2(3) . . . . ?
Al1 P1 N1 Si1C -180.0(4) . . . . ?
Li1 P1 N1 Si1C 4.4(5) . . . . ?
N4 P1 N1 Al1 130.27(16) . . . . ?
N2 P1 N1 Al1 -1.12(15) . . . . ?
N3 P1 N1 Al1 -117.78(15) . . . . ?
Li1 P1 N1 Al1 -175.6(3) . . . . ?
N2 Al1 N1 Si1C -179.0(3) . . . . ?
C1 Al1 N1 Si1C 65.5(3) . . . . ?
C2 Al1 N1 Si1C -65.9(3) . . . . ?
P1 Al1 N1 Si1C 180.0(3) . . . . ?
N2 Al1 N1 P1 0.99(13) . . . . ?
C1 Al1 N1 P1 -114.4(2) . . . . ?
C2 Al1 N1 P1 114.1(3) . . . . ?
C6 Si2C N2 P1 -89.6(4) . . . . ?
C7 Si2C N2 P1 143.2(3) . . . . ?
C8 Si2C N2 P1 28.6(4) . . . . ?
C6 Si2C N2 Al1 65.7(4) . . . . ?
C7 Si2C N2 Al1 -61.4(4) . . . . ?
C8 Si2C N2 Al1 -176.1(2) . . . . ?
N4 P1 N2 Si2C 30.3(4) . . . . ?
N1 P1 N2 Si2C 161.1(3) . . . . ?
N3 P1 N2 Si2C -81.5(3) . . . . ?
Al1 P1 N2 Si2C 160.0(4) . . . . ?
Li1 P1 N2 Si2C -22.5(4) . . . . ?
N4 P1 N2 Al1 -129.66(16) . . . . ?
N1 P1 N2 Al1 1.14(15) . . . . ?
N3 P1 N2 Al1 118.54(15) . . . . ?
Li1 P1 N2 Al1 177.51(18) . . . . ?
N1 Al1 N2 Si2C -164.4(3) . . . . ?
C1 Al1 N2 Si2C -52.6(4) . . . . ?
C2 Al1 N2 Si2C 80.4(3) . . . . ?
P1 Al1 N2 Si2C -163.4(3) . . . . ?
N1 Al1 N2 P1 -1.00(13) . . . . ?
C1 Al1 N2 P1 110.9(3) . . . . ?
C2 Al1 N2 P1 -116.2(3) . . . . ?
N4 P1 N3 C9 -174.0(3) . . . . ?
N2 P1 N3 C9 -46.2(4) . . . . ?
N1 P1 N3 C9 58.8(4) . . . . ?
Al1 P1 N3 C9 5.3(4) . . . . ?
Li1 P1 N3 C9 -158.4(4) . . . . ?
N4 P1 N3 Li1 -15.6(2) . . . . ?
N2 P1 N3 Li1 112.3(2) . . . . ?
N1 P1 N3 Li1 -142.8(2) . . . . ?
Al1 P1 N3 Li1 163.8(2) . . . . ?
N2 P1 N4 C13 70.3(4) . . . . ?
N1 P1 N4 C13 -47.6(4) . . . . ?
N3 P1 N4 C13 -169.0(3) . . . . ?
Al1 P1 N4 C13 11.8(5) . . . . ?
Li1 P1 N4 C13 173.3(5) . . . . ?
N2 P1 N4 Li1 -103.0(3) . . . . ?
N1 P1 N4 Li1 139.1(3) . . . . ?
N3 P1 N4 Li1 17.7(3) . . . . ?
Al1 P1 N4 Li1 -161.5(2) . . . . ?
P1 N3 C9 C10 -51.4(5) . . . . ?
Li1 N3 C9 C10 160.9(4) . . . . ?
P1 N3 C9 C11 71.2(4) . . . . ?
Li1 N3 C9 C11 -76.5(5) . . . . ?
P1 N3 C9 C12 -170.3(3) . . . . ?
Li1 N3 C9 C12 42.0(5) . . . . ?
P1 N4 C13 C16 -131.1(3) . . . . ?
Li1 N4 C13 C16 40.5(5) . . . . ?
P1 N4 C13 C15 112.7(4) . . . . ?
Li1 N4 C13 C15 -75.8(5) . . . . ?
P1 N4 C13 C14 -8.3(5) . . . . ?
Li1 N4 C13 C14 163.2(4) . . . . ?
C17' O1 C17 C18 82(3) . . . . ?
C20 O1 C17 C18 8(2) . . . . ?
C20' O1 C17 C18 20(2) . . . . ?
Li1 O1 C17 C18 -161.2(9) . . . . ?
O1 C17 C18 C19 -11.9(19) . . . . ?
C17 C18 C19 C20 11(2) . . . . ?
C17 O1 C20 C19 -2(2) . . . . ?
C17' O1 C20 C19 -17(2) . . . . ?
C20' O1 C20 C19 -126(6) . . . . ?
Li1 O1 C20 C19 167.0(11) . . . . ?
C18 C19 C20 O1 -6(3) . . . . ?
C17 O1 C17' C18' -118(4) . . . . ?
C20 O1 C17' C18' -8.0(17) . . . . ?
C20' O1 C17' C18' 5(2) . . . . ?
Li1 O1 C17' C18' 168.2(14) . . . . ?
O1 C17' C18' C19' 25(2) . . . . ?
C17' C18' C19' C20' -41(2) . . . . ?
C17 O1 C20' C19' -19(3) . . . . ?
C17' O1 C20' C19' -33(2) . . . . ?
C20 O1 C20' C19' 41(4) . . . . ?
Li1 O1 C20' C19' 162.6(12) . . . . ?
C18' C19' C20' O1 44(2) . . . . ?
C24' O2 C21 C22 80(3) . . . . ?
C24 O2 C21 C22 4(3) . . . . ?
C21' O2 C21 C22 -46(3) . . . . ?
Li1 O2 C21 C22 -176(3) . . . . ?
O2 C21 C22 C23 1(5) . . . . ?
C21 C22 C23 C24 -6(5) . . . . ?
C24' O2 C24 C23 -44(3) . . . . ?
C21 O2 C24 C23 -8(3) . . . . ?
C21' O2 C24 C23 65(2) . . . . ?
Li1 O2 C24 C23 172(2) . . . . ?
C22 C23 C24 O2 8(4) . . . . ?
C24' O2 C21' C22' 5(3) . . . . ?
C21 O2 C21' C22' 36(2) . . . . ?
C24 O2 C21' C22' -79(2) . . . . ?
Li1 O2 C21' C22' 172.5(19) . . . . ?
O2 C21' C22' C23' 23(3) . . . . ?
C21' C22' C23' C24' -40(3) . . . . ?
C21 O2 C24' C23' -92.2(16) . . . . ?
C24 O2 C24' C23' 19.9(16) . . . . ?
C21' O2 C24' C23' -33.1(18) . . . . ?
Li1 O2 C24' C23' 160.6(11) . . . . ?
C22' C23' C24' O2 43(2) . . . . ?
C13 N4 Li1 O1 -62.8(6) . . . . ?
P1 N4 Li1 O1 110.6(4) . . . . ?
C13 N4 Li1 O2 72.5(5) . . . . ?
P1 N4 Li1 O2 -114.1(4) . . . . ?
C13 N4 Li1 N3 172.1(3) . . . . ?
P1 N4 Li1 N3 -14.5(2) . . . . ?
C13 N4 Li1 P1 -173.4(5) . . . . ?
C17 O1 Li1 N4 -135.5(13) . . . . ?
C17' O1 Li1 N4 -118.3(10) . . . . ?
C20 O1 Li1 N4 57.0(14) . . . . ?
C20' O1 Li1 N4 42.7(16) . . . . ?
C17 O1 Li1 O2 82.1(13) . . . . ?
C17' O1 Li1 O2 99.3(10) . . . . ?
C20 O1 Li1 O2 -85.4(13) . . . . ?
C20' O1 Li1 O2 -99.7(15) . . . . ?
C17 O1 Li1 N3 -37.3(14) . . . . ?
C17' O1 Li1 N3 -20.1(11) . . . . ?
C20 O1 Li1 N3 155.3(13) . . . . ?
C20' O1 Li1 N3 140.9(15) . . . . ?
C17 O1 Li1 P1 -88.6(14) . . . . ?
C17' O1 Li1 P1 -71.4(11) . . . . ?
C20 O1 Li1 P1 104.0(13) . . . . ?
C20' O1 Li1 P1 89.6(15) . . . . ?
C24' O2 Li1 N4 38.7(12) . . . . ?
C21 O2 Li1 N4 -10(2) . . . . ?
C24 O2 Li1 N4 170.9(17) . . . . ?
C21' O2 Li1 N4 -126.2(16) . . . . ?
C24' O2 Li1 O1 -173.9(11) . . . . ?
C21 O2 Li1 O1 138(2) . . . . ?
C24 O2 Li1 O1 -41.6(17) . . . . ?
C21' O2 Li1 O1 21.3(16) . . . . ?
C24' O2 Li1 N3 -39.6(11) . . . . ?
C21 O2 Li1 N3 -88(2) . . . . ?
C24 O2 Li1 N3 92.6(17) . . . . ?
C21' O2 Li1 N3 155.6(15) . . . . ?
C24' O2 Li1 P1 -2.5(12) . . . . ?
C21 O2 Li1 P1 -51(2) . . . . ?
C24 O2 Li1 P1 129.7(17) . . . . ?
C21' O2 Li1 P1 -167.3(16) . . . . ?
C9 N3 Li1 N4 169.0(4) . . . . ?
P1 N3 Li1 N4 13.1(2) . . . . ?
C9 N3 Li1 O1 41.3(7) . . . . ?
P1 N3 Li1 O1 -114.5(4) . . . . ?
C9 N3 Li1 O2 -73.8(5) . . . . ?
P1 N3 Li1 O2 130.4(3) . . . . ?
C9 N3 Li1 P1 155.8(5) . . . . ?
N2 P1 Li1 N4 106.1(3) . . . . ?
N1 P1 Li1 N4 -80.3(4) . . . . ?
N3 P1 Li1 N4 -157.6(3) . . . . ?
Al1 P1 Li1 N4 114.0(6) . . . . ?
N4 P1 Li1 O1 -101.9(5) . . . . ?
N2 P1 Li1 O1 4.1(5) . . . . ?
N1 P1 Li1 O1 177.7(3) . . . . ?
N3 P1 Li1 O1 100.4(4) . . . . ?
Al1 P1 Li1 O1 12.1(10) . . . . ?
N4 P1 Li1 O2 89.9(4) . . . . ?
N2 P1 Li1 O2 -164.0(3) . . . . ?
N1 P1 Li1 O2 9.6(6) . . . . ?
N3 P1 Li1 O2 -67.7(4) . . . . ?
Al1 P1 Li1 O2 -156.1(4) . . . . ?
N4 P1 Li1 N3 157.6(3) . . . . ?
N2 P1 Li1 N3 -96.3(2) . . . . ?
N1 P1 Li1 N3 77.3(3) . . . . ?
Al1 P1 Li1 N3 -88.4(7) . . . . ?
